data_2200778
loop_
_publ_author_name
'Ibrahim Abdul Razak'
'Anwar Usman'
'Hoong-Kun Fun'
'Bohari M. Yamin'
'Goh Wooi Keat'

_publ_section_title
;
 Dichlorobis(3,4,5,6-tetrahydropyrimidinium-2-thiolato-<i>S</i>)cobalt(II)
;
_journal_issue 11
_journal_name_full 'Acta Crystallographica Section E'
_journal_page_first m527
_journal_page_last m528
_journal_paper_doi 10.1107/S1600536801016828
_journal_volume 57
_journal_year 2001
_chemical_formula_iupac '[Co Cl2 (C4 H8 N2 S)2]'
_chemical_formula_moiety 'C8 H16 Cl2 Co N4 S2'
_chemical_formula_sum 'C8 H16 Cl2 Co N4 S2'
_chemical_formula_weight 362.20
_chemical_name_systematic
;
Dichlorobis(3,4,5,6-tetrahydropyrimidinium-2-thiolato-S)cobalt(II)
;
_space_group_IT_number 15
_symmetry_cell_setting monoclinic
_symmetry_space_group_name_Hall '-C 2yc'
_symmetry_space_group_name_H-M 'C 1 2/c 1'
_audit_creation_method SHELXL-97
_cell_angle_alpha 90.00
_cell_angle_beta 116.8640(10)
_cell_angle_gamma 90.00
_cell_formula_units_Z 8
_cell_length_a 32.0245(14)
_cell_length_b 7.1329(3)
_cell_length_c 14.6141(6)
_cell_measurement_reflns_used 7650
_cell_measurement_temperature 293(2)
_cell_measurement_theta_max 29.53
_cell_measurement_theta_min 1.43
_cell_volume 2978.0(2)
_computing_cell_refinement 'SAINT (Siemens, 1996)'
_computing_data_collection 'SMART (Siemens, 1996)'
_computing_data_reduction SAINT
_computing_molecular_graphics SHELXTL
_computing_publication_material 'SHELXTL, PARST (Nardelli, 1995) and PLATON (Spek, 1990)'
_computing_structure_refinement SHELXTL
_computing_structure_solution 'SHELXTL (Sheldrick, 1997)'
_diffrn_ambient_temperature 293(2)
_diffrn_detector_area_resol_mean 8.33
_diffrn_measured_fraction_theta_full .992
_diffrn_measured_fraction_theta_max .992
_diffrn_measurement_device_type 'Siemens SMART CCD area-detector'
_diffrn_measurement_method \w
_diffrn_radiation_monochromator graphite
_diffrn_radiation_source 'fine-focus sealed tube'
_diffrn_radiation_type MoK\a
_diffrn_radiation_wavelength .71073
_diffrn_reflns_av_R_equivalents .0894
_diffrn_reflns_av_sigmaI/netI .0909
_diffrn_reflns_limit_h_max 41
_diffrn_reflns_limit_h_min -36
_diffrn_reflns_limit_k_max 9
_diffrn_reflns_limit_k_min -8
_diffrn_reflns_limit_l_max 18
_diffrn_reflns_limit_l_min -18
_diffrn_reflns_number 9648
_diffrn_reflns_theta_full 27.50
_diffrn_reflns_theta_max 27.50
_diffrn_reflns_theta_min 1.43
_exptl_absorpt_coefficient_mu 1.776
_exptl_absorpt_correction_T_max .7643
_exptl_absorpt_correction_T_min .4955
_exptl_absorpt_correction_type empirical
_exptl_absorpt_process_details '(SADABS; Sheldrick, 1996)'
_exptl_crystal_colour blue
_exptl_crystal_density_diffrn 1.616
_exptl_crystal_density_method 'not measured'
_exptl_crystal_description slab
_exptl_crystal_F_000 1480
_exptl_crystal_size_max .46
_exptl_crystal_size_mid .24
_exptl_crystal_size_min .16
_refine_diff_density_max .818
_refine_diff_density_min -1.026
_refine_ls_extinction_coef .0033(4)
_refine_ls_extinction_method SHELXL97
_refine_ls_goodness_of_fit_ref .984
_refine_ls_hydrogen_treatment constr
_refine_ls_matrix_type full
_refine_ls_number_parameters 155
_refine_ls_number_reflns 3397
_refine_ls_number_restraints 0
_refine_ls_restrained_S_all .984
_refine_ls_R_factor_all .0687
_refine_ls_R_factor_gt .0507
_refine_ls_shift/su_max <0.001
_refine_ls_shift/su_mean .000
_refine_ls_structure_factor_coef Fsqd
_refine_ls_weighting_details 'calc w = 1/[\s^2^(Fo^2^)+(0.0748P)^2^] where P = (Fo^2^+2Fc^2^)/3'
_refine_ls_weighting_scheme calc
_refine_ls_wR_factor_ref .1416
_reflns_number_gt 2635
_reflns_number_total 3397
_reflns_threshold_expression I>2\s(I)
_cod_data_source_file wn6058.cif
_cod_data_source_block I
_cod_original_sg_symbol_H-M 'C 2/c'
_cod_database_code 2200778
_cod_database_fobs_code 2200778

loop_
_symmetry_equiv_pos_as_xyz
'x, y, z'
'-x, y, -z+1/2'
'x+1/2, y+1/2, z'
'-x+1/2, y+1/2, -z+1/2'
'-x, -y, -z'
'x, -y, z-1/2'
'-x+1/2, -y+1/2, -z'
'x+1/2, -y+1/2, z-1/2'

loop_
_atom_site_label
_atom_site_fract_x
_atom_site_fract_y
_atom_site_fract_z
_atom_site_U_iso_or_equiv
_atom_site_adp_type
_atom_site_calc_flag
_atom_site_refinement_flags
_atom_site_occupancy
_atom_site_disorder_assembly
_atom_site_disorder_group
_atom_site_type_symbol
Co1 .118176(15) .50686(5) .48883(3) .03424(18) Uani d . 1 . . Co
S1 .11364(3) .82702(11) .46066(6) .0482(3) Uani d . 1 . . S
S2 .14573(3) .51676(11) .66531(6) .0401(2) Uani d . 1 . . S
Cl1 .04857(3) .37342(13) .39704(7) .0534(3) Uani d . 1 . . Cl
Cl2 .17122(3) .36072(11) .44895(6) .0411(2) Uani d . 1 . . Cl
N1 .06068(10) .7344(4) .2634(2) .0460(7) Uani d . 1 . . N
H1A .0586 .6260 .2868 .055 Uiso calc R 1 . . H
N2 .08857(13) 1.0329(4) .2958(2) .0528(8) Uani d . 1 . . N
H2A .1064 1.1140 .3397 .063 Uiso calc R 1 . . H
N3 .18877(9) .2863(4) .81879(18) .0385(6) Uani d . 1 . . N
H3A .1813 .3698 .8513 .046 Uiso calc R 1 . . H
N4 .18615(9) .1867(3) .66817(19) .0361(6) Uani d . 1 . . N
H4A .1767 .2060 .6038 .043 Uiso calc R 1 . . H
C1 .08513(11) .8646(4) .3293(2) .0363(7) Uani d . 1 . . C
C2 .03672(13) .7635(7) .1518(3) .0562(10) Uani d . 1 . . C
H2B .0039 .7909 .1303 .067 Uiso calc R 1 . . H
H2C .0386 .6499 .1173 .067 Uiso calc R 1 . . H
C3 .05843(15) .9207(7) .1223(3) .0638(11) Uani d . 1 . . C
H3B .0391 .9523 .0508 .077 Uiso calc R 1 . . H
H3C .0889 .8826 .1300 .077 Uiso calc R 1 . . H
C4 .06369(15) 1.0892(6) .1877(3) .0588(10) Uani d . 1 . . C
H4B .0812 1.1860 .1734 .071 Uiso calc R 1 . . H
H4C .0331 1.1391 .1730 .071 Uiso calc R 1 . . H
C5 .17546(9) .3129(4) .7205(2) .0286(6) Uani d . 1 . . C
C6 .21552(13) .1233(5) .8763(3) .0492(9) Uani d . 1 . . C
H6A .2061 .0903 .9286 .059 Uiso calc R 1 . . H
H6B .2486 .1539 .9101 .059 Uiso calc R 1 . . H
C7 .20736(15) -.0415(5) .8051(3) .0542(9) Uani d . 1 . . C
H7A .2296 -.1402 .8411 .065 Uiso calc R 1 . . H
H7B .1761 -.0905 .7836 .065 Uiso calc R 1 . . H
C8 .21288(14) .0170(5) .7130(3) .0451(8) Uani d . 1 . . C
H8A .2457 .0394 .7326 .054 Uiso calc R 1 . . H
H8B .2021 -.0829 .6625 .054 Uiso calc R 1 . . H

loop_
_atom_site_aniso_label
_atom_site_aniso_U_11
_atom_site_aniso_U_22
_atom_site_aniso_U_33
_atom_site_aniso_U_12
_atom_site_aniso_U_13
_atom_site_aniso_U_23
Co1 .0378(3) .0282(3) .0330(3) .00139(15) .0127(2) .00185(15)
S1 .0734(6) .0274(4) .0355(4) .0007(4) .0172(4) -.0003(3)
S2 .0527(5) .0310(4) .0340(4) .0134(3) .0172(4) .0014(3)
Cl1 .0408(5) .0465(5) .0616(6) -.0082(4) .0131(4) .0005(4)
Cl2 .0530(5) .0379(4) .0404(4) .0009(3) .0281(4) .0014(3)
N1 .0519(17) .0388(15) .0406(14) -.0066(13) .0150(13) .0035(12)
N2 .075(2) .0304(14) .0449(17) .0001(14) .0195(16) .0016(12)
N3 .0508(16) .0353(13) .0279(12) .0085(12) .0164(12) -.0014(10)
N4 .0471(15) .0329(13) .0309(12) .0104(11) .0200(11) .0021(10)
C1 .0439(17) .0273(14) .0401(16) .0066(12) .0211(14) .0016(12)
C2 .047(2) .073(3) .0387(18) -.0121(19) .0107(16) .0024(18)
C3 .059(2) .077(3) .049(2) .009(2) .0187(19) .018(2)
C4 .070(3) .048(2) .055(2) .0119(19) .025(2) .0232(18)
C5 .0268(13) .0284(14) .0297(13) -.0014(11) .0121(11) -.0009(11)
C6 .064(2) .0442(18) .0353(17) .0168(17) .0184(17) .0085(15)
C7 .069(3) .0428(18) .053(2) .0139(18) .030(2) .0123(17)
C8 .055(2) .0376(18) .0438(18) .0157(14) .0230(17) .0030(14)

loop_
_atom_type_symbol
_atom_type_description
_atom_type_scat_dispersion_real
_atom_type_scat_dispersion_imag
_atom_type_scat_source
C C .0033 .0016 'International Tables Vol C Tables 4.2.6.8 and 6.1.1.4'
H H .0000 .0000 'International Tables Vol C Tables 4.2.6.8 and 6.1.1.4'
N N .0061 .0033 'International Tables Vol C Tables 4.2.6.8 and 6.1.1.4'
S S .1246 .1234 'International Tables Vol C Tables 4.2.6.8 and 6.1.1.4'
Cl Cl .1484 .1585 'International Tables Vol C Tables 4.2.6.8 and 6.1.1.4'
Co Co .3494 .9721 'International Tables Vol C Tables 4.2.6.8 and 6.1.1.4'

loop_
_geom_angle_atom_site_label_1
_geom_angle_atom_site_label_2
_geom_angle_atom_site_label_3
_geom_angle
_geom_angle_publ_flag
Cl1 Co1 Cl2 107.97(4) yes
Cl1 Co1 S1 110.43(4) yes
Cl2 Co1 S1 113.55(4) yes
Cl1 Co1 S2 117.17(4) yes
Cl2 Co1 S2 110.17(3) yes
S1 Co1 S2 97.45(3) yes
C1 S1 Co1 108.00(10) ?
C5 S2 Co1 110.25(10) ?
C1 N1 C2 123.6(3) ?
C1 N1 H1A 118.2 ?
C2 N1 H1A 118.2 ?
C1 N2 C4 123.5(3) ?
C1 N2 H2A 118.2 ?
C4 N2 H2A 118.2 ?
C5 N3 C6 124.0(3) ?
C5 N3 H3A 118.0 ?
C6 N3 H3A 118.0 ?
C5 N4 C8 124.0(3) ?
C5 N4 H4A 118.0 ?
C8 N4 H4A 118.0 ?
N1 C1 N2 119.6(3) ?
N1 C1 S1 122.9(2) ?
N2 C1 S1 117.4(2) ?
N1 C2 C3 110.6(3) ?
N1 C2 H2B 109.5 ?
C3 C2 H2B 109.5 ?
N1 C2 H2C 109.5 ?
C3 C2 H2C 109.5 ?
H2B C2 H2C 108.1 ?
C2 C3 C4 110.7(4) ?
C2 C3 H3B 109.5 ?
C4 C3 H3B 109.5 ?
C2 C3 H3C 109.5 ?
C4 C3 H3C 109.5 ?
H3B C3 H3C 108.1 ?
N2 C4 C3 108.5(3) ?
N2 C4 H4B 110.0 ?
C3 C4 H4B 110.0 ?
N2 C4 H4C 110.0 ?
C3 C4 H4C 110.0 ?
H4B C4 H4C 108.4 ?
N3 C5 N4 119.5(3) ?
N3 C5 S2 118.0(2) ?
N4 C5 S2 122.4(2) ?
N3 C6 C7 110.4(3) ?
N3 C6 H6A 109.6 ?
C7 C6 H6A 109.6 ?
N3 C6 H6B 109.6 ?
C7 C6 H6B 109.6 ?
H6A C6 H6B 108.1 ?
C8 C7 C6 110.4(3) ?
C8 C7 H7A 109.6 ?
C6 C7 H7A 109.6 ?
C8 C7 H7B 109.6 ?
C6 C7 H7B 109.6 ?
H7A C7 H7B 108.1 ?
N4 C8 C7 110.6(3) ?
N4 C8 H8A 109.5 ?
C7 C8 H8A 109.5 ?
N4 C8 H8B 109.5 ?
C7 C8 H8B 109.5 ?
H8A C8 H8B 108.1 ?

loop_
_geom_bond_atom_site_label_1
_geom_bond_atom_site_label_2
_geom_bond_site_symmetry_2
_geom_bond_distance
_geom_bond_publ_flag
Co1 Cl1 . 2.2300(10) yes
Co1 Cl2 . 2.2820(10) yes
Co1 S1 . 2.3130(10) yes
Co1 S2 . 2.3190(10) yes
S1 C1 . 1.734(3) yes
S2 C5 . 1.726(3) yes
N1 C1 . 1.312(4) yes
N1 C2 . 1.470(4) yes
N1 H1A . .8600 ?
N2 C1 . 1.320(4) yes
N2 C4 . 1.468(5) yes
N2 H2A . .8600 ?
N3 C5 . 1.315(4) yes
N3 C6 . 1.463(4) yes
N3 H3A . .8600 ?
N4 C5 . 1.322(3) yes
N4 C8 . 1.456(4) yes
N4 H4A . .8600 ?
C2 C3 . 1.483(6) yes
C2 H2B . .9700 ?
C2 H2C . .9700 ?
C3 C4 . 1.498(6) yes
C3 H3B . .9700 ?
C3 H3C . .9700 ?
C4 H4B . .9700 ?
C4 H4C . .9700 ?
C6 C7 . 1.512(5) yes
C6 H6A . .9700 ?
C6 H6B . .9700 ?
C7 C8 . 1.494(5) yes
C7 H7A . .9700 ?
C7 H7B . .9700 ?
C8 H8A . .9700 ?
C8 H8B . .9700 ?

loop_
_geom_hbond_atom_site_label_D
_geom_hbond_atom_site_label_H
_geom_hbond_atom_site_label_A
_geom_hbond_site_symmetry_A
_geom_hbond_distance_DH
_geom_hbond_distance_HA
_geom_hbond_distance_DA
_geom_hbond_angle_DHA
_geom_hbond_publ_flag
N4 H4A Cl2 1_555 .86 2.45 3.263(3) 158 yes
N1 H1A Cl1 1_555 .86 2.53 3.358(3) 161 yes
N2 H2A Cl2 1_565 .86 2.64 3.483(3) 167 yes
N3 H3A Cl2 6_566 .86 2.50 3.353(3) 171 yes

loop_
_geom_torsion_atom_site_label_1
_geom_torsion_atom_site_label_2
_geom_torsion_atom_site_label_3
_geom_torsion_atom_site_label_4
_geom_torsion
Cl1 Co1 S1 C1 -48.47(13)
Cl2 Co1 S1 C1 72.97(12)
S2 Co1 S1 C1 -171.16(12)
Cl1 Co1 S2 C5 86.82(11)
Cl2 Co1 S2 C5 -37.11(11)
S1 Co1 S2 C5 -155.62(11)
C2 N1 C1 N2 .8(5)
C2 N1 C1 S1 -179.4(3)
C4 N2 C1 N1 4.4(6)
C4 N2 C1 S1 -175.5(3)
Co1 S1 C1 N1 15.9(3)
Co1 S1 C1 N2 -164.3(3)
C1 N1 C2 C3 22.8(5)
N1 C2 C3 C4 -49.3(5)
C1 N2 C4 C3 -31.7(5)
C2 C3 C4 N2 53.0(4)
C6 N3 C5 N4 .4(5)
C6 N3 C5 S2 -177.9(3)
C8 N4 C5 N3 -.9(5)
C8 N4 C5 S2 177.3(3)
Co1 S2 C5 N3 -172.4(2)
Co1 S2 C5 N4 9.4(3)
C5 N3 C6 C7 -25.1(5)
N3 C6 C7 C8 48.4(4)
C5 N4 C8 C7 26.4(5)
C6 C7 C8 N4 -49.0(4)
